data_7239479
loop_
_publ_author_name
'Yang, Ting-Hai'
'Ferreira, Rute A. S.'
'Carlos, Luis D.'
'Rocha, Jo\~ao'
'Shi, Fa-Nian'

_publ_section_title
;
 Crystal structure, topology, tiling and photoluminescence properties of
 4d--4f hetero-metal organic frameworks based on 3,5-pyrazoledicaboxylate
;
_journal_issue 15
_journal_name_full 'RSC Advances'
_journal_page_first 7818
_journal_paper_doi 10.1039/c3ra47686c
_journal_volume 4
_journal_year 2014
_chemical_formula_moiety 'C15 H5 Cd3 N6 Nd O13'
_chemical_formula_sum 'C15 H5 Cd3 N6 Nd O13'
_chemical_formula_weight 958.69
_space_group_IT_number 205
_space_group_name_Hall '-P 2ac 2ab 3'
_space_group_name_H-M_alt 'P a -3'
_symmetry_cell_setting cubic
_symmetry_space_group_name_Hall '-P 2ac 2ab 3'
_symmetry_space_group_name_H-M 'P a -3'
_atom_sites_solution_hydrogens geom
_atom_sites_solution_primary direct
_atom_sites_solution_secondary difmap
_audit_creation_method SHELXL-97
_cell_angle_alpha 90.00
_cell_angle_beta 90.00
_cell_angle_gamma 90.00
_cell_formula_units_Z 8
_cell_length_a 16.77180(10)
_cell_length_b 16.77180(10)
_cell_length_c 16.77180(10)
_cell_measurement_reflns_used 1194
_cell_measurement_temperature 296(2)
_cell_measurement_theta_max 27.91
_cell_measurement_theta_min 2.43
_cell_volume 4717.79(5)
_computing_cell_refinement 'Bruker SMART'
_computing_data_collection 'Bruker SMART'
_computing_data_reduction 'Bruker SAINT'
_computing_molecular_graphics 'Bruker SHELXTL'
_computing_publication_material 'Bruker SHELXTL'
_computing_structure_refinement 'SHELXL-97 (Sheldrick, 1997)'
_computing_structure_solution 'SHELXS-97 (Sheldrick, 1990)'
_diffrn_ambient_temperature 296(2)
_diffrn_measured_fraction_theta_full 0.995
_diffrn_measured_fraction_theta_max 0.995
_diffrn_measurement_device_type 'CCD area detector'
_diffrn_measurement_method 'phi and omega scans'
_diffrn_radiation_monochromator graphite
_diffrn_radiation_source 'fine-focus sealed tube'
_diffrn_radiation_type MoK\a
_diffrn_radiation_wavelength 0.71073
_diffrn_reflns_av_R_equivalents 0.0682
_diffrn_reflns_av_sigmaI/netI 0.0642
_diffrn_reflns_limit_h_max 17
_diffrn_reflns_limit_h_min -12
_diffrn_reflns_limit_k_max 22
_diffrn_reflns_limit_k_min -20
_diffrn_reflns_limit_l_max 23
_diffrn_reflns_limit_l_min -11
_diffrn_reflns_number 10180
_diffrn_reflns_theta_full 30.51
_diffrn_reflns_theta_max 30.51
_diffrn_reflns_theta_min 2.10
_exptl_absorpt_coefficient_mu 4.910
_exptl_absorpt_correction_T_max 0.7571
_exptl_absorpt_correction_T_min 0.5903
_exptl_absorpt_correction_type multi-scan
_exptl_absorpt_process_details 'SADABS(Bruker, 2000)'
_exptl_crystal_colour purple
_exptl_crystal_density_diffrn 2.699
_exptl_crystal_density_method 'not measured'
_exptl_crystal_description block
_exptl_crystal_F_000 3560
_exptl_crystal_size_max 0.12
_exptl_crystal_size_mid 0.08
_exptl_crystal_size_min 0.06
_refine_diff_density_max 1.652
_refine_diff_density_min -1.009
_refine_diff_density_rms 0.206
_refine_ls_extinction_method none
_refine_ls_goodness_of_fit_ref 1.004
_refine_ls_hydrogen_treatment constr
_refine_ls_matrix_type full
_refine_ls_number_parameters 115
_refine_ls_number_reflns 2401
_refine_ls_number_restraints 0
_refine_ls_restrained_S_all 1.004
_refine_ls_R_factor_all 0.0553
_refine_ls_R_factor_gt 0.0391
_refine_ls_shift/su_max 0.001
_refine_ls_shift/su_mean 0.000
_refine_ls_structure_factor_coef Fsqd
_refine_ls_weighting_details 'calc w=1/[\s^2^(Fo^2^)+(0.0307P)^2^+0.1081P] where P=(Fo^2^+2Fc^2^)/3'
_refine_ls_weighting_scheme calc
_refine_ls_wR_factor_gt 0.0765
_refine_ls_wR_factor_ref 0.0815
_reflns_number_gt 1906
_reflns_number_total 2401
_reflns_threshold_expression >2sigma(I)
_cod_data_source_file c3ra47686c.txt
_cod_data_source_block 3
_cod_depositor_comments
;
The following automatic conversions were performed:

data item '_symmetry_cell_setting' value 'Cubic' was changed to
'cubic' in accordance with the
/home/saulius/struct/COD-crude-data/automatic-downloads/DataCite-retrospective/RSC/depositions/lib/dictionaries/cif_core.dic
dictionary named 'cif_core.dic' version 2.4.2 last updated on
2011-04-26.

Automatic conversion script
Id: cif_fix_values 6909 2019-04-08 15:41:33Z antanas 
;
_cod_original_sg_symbol_Hall -P2ac2ab3
_cod_original_sg_symbol_H-M Pa-3
_cod_database_code 7239479

loop_
_symmetry_equiv_pos_as_xyz
'x, y, z'
'-x+1/2, -y, z+1/2'
'-x, y+1/2, -z+1/2'
'x+1/2, -y+1/2, -z'
'z, x, y'
'z+1/2, -x+1/2, -y'
'-z+1/2, -x, y+1/2'
'-z, x+1/2, -y+1/2'
'y, z, x'
'-y, z+1/2, -x+1/2'
'y+1/2, -z+1/2, -x'
'-y+1/2, -z, x+1/2'
'-x, -y, -z'
'x-1/2, y, -z-1/2'
'x, -y-1/2, z-1/2'
'-x-1/2, y-1/2, z'
'-z, -x, -y'
'-z-1/2, x-1/2, y'
'z-1/2, x, -y-1/2'
'z, -x-1/2, y-1/2'
'-y, -z, -x'
'y, -z-1/2, x-1/2'
'-y-1/2, z-1/2, x'
'y-1/2, z, -x-1/2'

loop_
_atom_site_label
_atom_site_type_symbol
_atom_site_fract_x
_atom_site_fract_y
_atom_site_fract_z
_atom_site_U_iso_or_equiv
_atom_site_adp_type
_atom_site_occupancy
_atom_site_symmetry_multiplicity
_atom_site_calc_flag
_atom_site_refinement_flags
Nd1 Nd 0.773391(16) 0.273391(16) 0.226609(16) 0.00888(11) Uani 1 3 d S
Cd1 Cd 0.70318(2) 0.49170(2) 0.17505(2) 0.01121(10) Uani 1 1 d .
C1 C 0.7643(4) 0.3789(3) 0.0393(3) 0.0248(13) Uani 1 1 d .
C2 C 0.7545(4) 0.4582(3) 0.0024(3) 0.0218(12) Uani 1 1 d .
C3 C 0.7758(4) 0.4822(3) -0.0744(3) 0.0274(14) Uani 1 1 d .
H3 H 0.8003 0.4525 -0.1143 0.033 Uiso 1 1 calc R
C4 C 0.7515(3) 0.5608(3) -0.0765(3) 0.0178(11) Uani 1 1 d .
C5 C 0.7547(3) 0.6211(3) -0.1395(3) 0.0148(10) Uani 1 1 d .
N1 N 0.7220(3) 0.5181(2) 0.0435(3) 0.0177(10) Uani 1 1 d .
N2 N 0.7189(3) 0.5815(2) -0.0044(2) 0.0148(9) Uani 1 1 d .
O1 O 0.7520(2) 0.3731(2) 0.1142(2) 0.0174(8) Uani 1 1 d .
O2 O 0.7809(3) 0.3233(2) -0.0079(2) 0.0416(13) Uani 1 1 d .
O3 O 0.7900(2) 0.6076(2) -0.2051(2) 0.0159(8) Uani 1 1 d .
O4 O 0.7204(2) 0.6878(2) -0.1271(2) 0.0197(8) Uani 1 1 d .
O5 O 0.6859(3) 0.1859(3) 0.3141(3) 0.057(3) Uani 1 3 d S
H5A H 0.7150 0.1592 0.3466 0.086 Uiso 0.33 1 d PR
H5B H 0.6538 0.2146 0.3408 0.086 Uiso 0.33 1 d PR

loop_
_atom_site_aniso_label
_atom_site_aniso_U_11
_atom_site_aniso_U_22
_atom_site_aniso_U_33
_atom_site_aniso_U_23
_atom_site_aniso_U_13
_atom_site_aniso_U_12
Nd1 0.00888(11) 0.00888(11) 0.00888(11) -0.00088(10) -0.00088(10) 0.00088(10)
Cd1 0.01024(17) 0.01102(17) 0.01238(18) -0.00018(14) 0.00123(14) 0.00107(13)
C1 0.036(3) 0.016(3) 0.022(3) 0.006(2) 0.009(3) 0.007(3)
C2 0.033(3) 0.017(3) 0.016(3) 0.002(2) 0.007(2) 0.006(2)
C3 0.047(4) 0.016(3) 0.019(3) 0.004(2) 0.014(3) 0.015(3)
C4 0.024(3) 0.015(3) 0.015(2) 0.005(2) 0.005(2) 0.004(2)
C5 0.018(2) 0.015(2) 0.011(2) 0.000(2) -0.001(2) 0.004(2)
N1 0.025(2) 0.013(2) 0.016(2) 0.0021(18) 0.0010(19) 0.0056(19)
N2 0.021(2) 0.0091(19) 0.014(2) 0.0012(17) -0.0002(18) 0.0023(17)
O1 0.027(2) 0.0112(17) 0.0135(17) 0.0023(15) 0.0052(16) 0.0058(16)
O2 0.084(4) 0.018(2) 0.022(2) 0.0070(18) 0.019(2) 0.022(2)
O3 0.0222(19) 0.0139(17) 0.0117(16) 0.0016(14) 0.0028(15) 0.0108(15)
O4 0.035(2) 0.0172(19) 0.0071(16) 0.0002(14) 0.0015(16) 0.0080(17)
O5 0.057(3) 0.057(3) 0.057(3) 0.018(3) 0.018(3) -0.018(3)

loop_
_atom_type_symbol
_atom_type_description
_atom_type_scat_dispersion_real
_atom_type_scat_dispersion_imag
_atom_type_scat_source
C C 0.0033 0.0016 'International Tables Vol C Tables 4.2.6.8 and 6.1.1.4'
H H 0.0000 0.0000 'International Tables Vol C Tables 4.2.6.8 and 6.1.1.4'
N N 0.0061 0.0033 'International Tables Vol C Tables 4.2.6.8 and 6.1.1.4'
O O 0.0106 0.0060 'International Tables Vol C Tables 4.2.6.8 and 6.1.1.4'
Cd Cd -0.8075 1.2024 'International Tables Vol C Tables 4.2.6.8 and 6.1.1.4'
Nd Nd -0.1943 3.0179 'International Tables Vol C Tables 4.2.6.8 and 6.1.1.4'

loop_
_geom_angle_atom_site_label_1
_geom_angle_atom_site_label_2
_geom_angle_atom_site_label_3
_geom_angle
_geom_angle_site_symmetry_1
_geom_angle_site_symmetry_3
O3 Nd1 O3 119.769(14) 7_564 2_665
O3 Nd1 O3 119.769(14) 7_564 12_654
O3 Nd1 O3 119.769(14) 2_665 12_654
O3 Nd1 O4 51.63(11) 7_564 7_564
O3 Nd1 O4 71.24(11) 2_665 7_564
O3 Nd1 O4 152.44(12) 12_654 7_564
O3 Nd1 O4 152.44(12) 7_564 2_665
O3 Nd1 O4 51.63(11) 2_665 2_665
O3 Nd1 O4 71.24(11) 12_654 2_665
O4 Nd1 O4 106.06(10) 7_564 2_665
O3 Nd1 O4 71.24(11) 7_564 12_654
O3 Nd1 O4 152.44(12) 2_665 12_654
O3 Nd1 O4 51.63(11) 12_654 12_654
O4 Nd1 O4 106.06(10) 7_564 12_654
O4 Nd1 O4 106.06(10) 2_665 12_654
O3 Nd1 O5 87.24(8) 7_564 .
O3 Nd1 O5 87.24(8) 2_665 .
O3 Nd1 O5 87.24(8) 12_654 .
O4 Nd1 O5 67.30(9) 7_564 .
O4 Nd1 O5 67.30(9) 2_665 .
O4 Nd1 O5 67.30(9) 12_654 .
O3 Nd1 O1 135.92(12) 7_564 11_556
O3 Nd1 O1 68.19(12) 2_665 11_556
O3 Nd1 O1 76.01(11) 12_654 11_556
O4 Nd1 O1 129.79(11) 7_564 11_556
O4 Nd1 O1 69.33(12) 2_665 11_556
O4 Nd1 O1 123.57(11) 12_654 11_556
O5 Nd1 O1 136.51(8) . 11_556
O3 Nd1 O1 76.01(11) 7_564 8_645
O3 Nd1 O1 135.92(12) 2_665 8_645
O3 Nd1 O1 68.19(12) 12_654 8_645
O4 Nd1 O1 123.57(11) 7_564 8_645
O4 Nd1 O1 129.79(12) 2_665 8_645
O4 Nd1 O1 69.33(12) 12_654 8_645
O5 Nd1 O1 136.51(8) . 8_645
O1 Nd1 O1 73.17(13) 11_556 8_645
O3 Nd1 O1 68.19(12) 7_564 .
O3 Nd1 O1 76.01(11) 2_665 .
O3 Nd1 O1 135.92(12) 12_654 .
O4 Nd1 O1 69.33(12) 7_564 .
O4 Nd1 O1 123.57(11) 2_665 .
O4 Nd1 O1 129.79(11) 12_654 .
O5 Nd1 O1 136.51(8) . .
O1 Nd1 O1 73.17(13) 11_556 .
O1 Nd1 O1 73.17(13) 8_645 .
O3 Nd1 C5 25.95(12) 7_564 7_564
O3 Nd1 C5 94.53(12) 2_665 7_564
O3 Nd1 C5 142.46(12) 12_654 7_564
O4 Nd1 C5 26.08(12) 7_564 7_564
O4 Nd1 C5 131.56(12) 2_665 7_564
O4 Nd1 C5 90.94(12) 12_654 7_564
O5 Nd1 C5 79.13(10) . 7_564
O1 Nd1 C5 135.68(13) 11_556 7_564
O1 Nd1 C5 98.62(12) 8_645 7_564
O1 Nd1 C5 62.94(13) . 7_564
O3 Nd1 C5 142.46(12) 7_564 2_665
O3 Nd1 C5 25.95(12) 2_665 2_665
O3 Nd1 C5 94.53(12) 12_654 2_665
O4 Nd1 C5 90.94(12) 7_564 2_665
O4 Nd1 C5 26.08(12) 2_665 2_665
O4 Nd1 C5 131.56(12) 12_654 2_665
O5 Nd1 C5 79.13(10) . 2_665
O1 Nd1 C5 62.94(13) 11_556 2_665
O1 Nd1 C5 135.68(13) 8_645 2_665
O1 Nd1 C5 98.62(12) . 2_665
C5 Nd1 C5 116.53(6) 7_564 2_665
O2 Cd1 N2 138.10(19) 11_556 22_565
O2 Cd1 N1 100.26(18) 11_556 .
N2 Cd1 N1 116.03(16) 22_565 .
O2 Cd1 O1 86.05(16) 11_556 .
N2 Cd1 O1 123.23(14) 22_565 .
N1 Cd1 O1 72.48(13) . .
O2 Cd1 O4 82.74(15) 11_556 22_565
N2 Cd1 O4 72.61(14) 22_565 22_565
N1 Cd1 O4 97.92(14) . 22_565
O1 Cd1 O4 163.72(12) . 22_565
O2 Cd1 O3 77.08(14) 11_556 2_665
N2 Cd1 O3 80.99(14) 22_565 2_665
N1 Cd1 O3 149.88(13) . 2_665
O1 Cd1 O3 77.41(11) . 2_665
O4 Cd1 O3 111.27(12) 22_565 2_665
O2 C1 O1 126.8(5) . .
O2 C1 C2 115.5(5) . .
O1 C1 C2 117.6(5) . .
N1 C2 C3 111.3(5) . .
N1 C2 C1 120.5(5) . .
C3 C2 C1 128.1(5) . .
C4 C3 C2 102.9(5) . .
C4 C3 H3 128.5 . .
C2 C3 H3 128.5 . .
N2 C4 C3 109.7(5) . .
N2 C4 C5 118.4(4) . .
C3 C4 C5 131.9(5) . .
O3 C5 O4 120.6(4) . .
O3 C5 C4 121.3(4) . .
O4 C5 C4 118.1(4) . .
O3 C5 Nd1 60.9(2) . 2_664
O4 C5 Nd1 61.2(3) . 2_664
C4 C5 Nd1 167.3(4) . 2_664
N2 N1 C2 107.8(4) . .
N2 N1 Cd1 137.3(3) . .
C2 N1 Cd1 114.3(3) . .
N1 N2 C4 108.3(4) . .
N1 N2 Cd1 134.5(3) . 19_656
C4 N2 Cd1 117.2(3) . 19_656
C1 O1 Cd1 114.4(3) . .
C1 O1 Nd1 139.2(3) . .
Cd1 O1 Nd1 106.24(13) . .
C1 O2 Cd1 133.6(4) . 8_645
C5 O3 Nd1 93.2(3) . 2_664
C5 O3 Cd1 143.2(3) . 2_664
Nd1 O3 Cd1 99.96(12) 2_664 2_664
C5 O4 Cd1 113.0(3) . 19_656
C5 O4 Nd1 92.8(3) . 2_664
Cd1 O4 Nd1 153.63(16) 19_656 2_664
Nd1 O5 H5A 109.8 . .
Nd1 O5 H5B 110.0 . .
H5A O5 H5B 108.8 . .

loop_
_geom_bond_atom_site_label_1
_geom_bond_atom_site_label_2
_geom_bond_distance
_geom_bond_site_symmetry_2
Nd1 O3 2.535(3) 7_564
Nd1 O3 2.535(3) 2_665
Nd1 O3 2.535(3) 12_654
Nd1 O4 2.541(3) 7_564
Nd1 O4 2.541(3) 2_665
Nd1 O4 2.541(3) 12_654
Nd1 O5 2.543(8) .
Nd1 O1 2.545(3) 11_556
Nd1 O1 2.545(3) 8_645
Nd1 O1 2.545(3) .
Nd1 C5 2.898(5) 7_564
Nd1 C5 2.898(5) 2_665
Cd1 O2 2.163(4) 11_556
Cd1 N2 2.179(4) 22_565
Cd1 N1 2.272(4) .
Cd1 O1 2.382(3) .
Cd1 O4 2.408(3) 22_565
Cd1 O3 2.612(3) 2_665
C1 O2 1.254(7) .
C1 O1 1.277(6) .
C1 C2 1.475(7) .
C2 N1 1.335(7) .
C2 C3 1.396(7) .
C3 C4 1.380(7) .
C3 H3 0.9300 .
C4 N2 1.373(6) .
C4 C5 1.463(7) .
C5 O3 1.270(6) .
C5 O4 1.275(6) .
C5 Nd1 2.898(5) 2_664
N1 N2 1.334(6) .
N2 Cd1 2.179(4) 19_656
O2 Cd1 2.163(4) 8_645
O3 Nd1 2.535(3) 2_664
O3 Cd1 2.612(3) 2_664
O4 Cd1 2.408(3) 19_656
O4 Nd1 2.541(3) 2_664
O5 H5A 0.8575 .
O5 H5B 0.8497 .

loop_
_geom_torsion_atom_site_label_1
_geom_torsion_atom_site_label_2
_geom_torsion_atom_site_label_3
_geom_torsion_atom_site_label_4
_geom_torsion
_geom_torsion_site_symmetry_1
_geom_torsion_site_symmetry_4
O2 C1 C2 N1 166.9(6) . .
O1 C1 C2 N1 -10.2(9) . .
O2 C1 C2 C3 -13.4(10) . .
O1 C1 C2 C3 169.5(6) . .
N1 C2 C3 C4 -1.4(7) . .
C1 C2 C3 C4 178.8(6) . .
C2 C3 C4 N2 0.8(7) . .
C2 C3 C4 C5 -179.0(6) . .
N2 C4 C5 O3 174.1(5) . .
C3 C4 C5 O3 -6.1(10) . .
N2 C4 C5 O4 -6.5(8) . .
C3 C4 C5 O4 173.3(6) . .
N2 C4 C5 Nd1 -89.8(17) . 2_664
C3 C4 C5 Nd1 90.1(17) . 2_664
C3 C2 N1 N2 1.5(7) . .
C1 C2 N1 N2 -178.7(5) . .
C3 C2 N1 Cd1 -170.8(4) . .
C1 C2 N1 Cd1 9.0(7) . .
O2 Cd1 N1 N2 -90.9(5) 11_556 .
N2 Cd1 N1 N2 67.6(5) 22_565 .
O1 Cd1 N1 N2 -173.4(5) . .
O4 Cd1 N1 N2 -6.9(5) 22_565 .
O3 Cd1 N1 N2 -172.8(4) 2_665 .
O2 Cd1 N1 C2 78.2(4) 11_556 .
N2 Cd1 N1 C2 -123.3(4) 22_565 .
O1 Cd1 N1 C2 -4.3(4) . .
O4 Cd1 N1 C2 162.2(4) 22_565 .
O3 Cd1 N1 C2 -3.7(6) 2_665 .
C2 N1 N2 C4 -0.9(6) . .
Cd1 N1 N2 C4 168.7(4) . .
C2 N1 N2 Cd1 178.8(4) . 19_656
Cd1 N1 N2 Cd1 -11.6(8) . 19_656
C3 C4 N2 N1 0.0(6) . .
C5 C4 N2 N1 179.9(4) . .
C3 C4 N2 Cd1 -179.8(4) . 19_656
C5 C4 N2 Cd1 0.1(6) . 19_656
O2 C1 O1 Cd1 -171.1(6) . .
C2 C1 O1 Cd1 5.6(7) . .
O2 C1 O1 Nd1 15.0(11) . .
C2 C1 O1 Nd1 -168.2(4) . .
O2 Cd1 O1 C1 -103.0(4) 11_556 .
N2 Cd1 O1 C1 109.2(4) 22_565 .
N1 Cd1 O1 C1 -0.9(4) . .
O4 Cd1 O1 C1 -56.5(7) 22_565 .
O3 Cd1 O1 C1 179.4(4) 2_665 .
O2 Cd1 O1 Nd1 72.83(17) 11_556 .
N2 Cd1 O1 Nd1 -75.03(19) 22_565 .
N1 Cd1 O1 Nd1 174.90(19) . .
O4 Cd1 O1 Nd1 119.4(4) 22_565 .
O3 Cd1 O1 Nd1 -4.80(12) 2_665 .
O3 Nd1 O1 C1 -50.2(6) 7_564 .
O3 Nd1 O1 C1 179.1(6) 2_665 .
O3 Nd1 O1 C1 60.6(6) 12_654 .
O4 Nd1 O1 C1 -105.9(6) 7_564 .
O4 Nd1 O1 C1 158.1(6) 2_665 .
O4 Nd1 O1 C1 -11.9(6) 12_654 .
O5 Nd1 O1 C1 -110.4(6) . .
O1 Nd1 O1 C1 108.1(5) 11_556 .
O1 Nd1 O1 C1 31.1(6) 8_645 .
C5 Nd1 O1 C1 -78.2(6) 7_564 .
C5 Nd1 O1 C1 166.3(6) 2_665 .
O3 Nd1 O1 Cd1 135.58(17) 7_564 .
O3 Nd1 O1 Cd1 4.98(13) 2_665 .
O3 Nd1 O1 Cd1 -113.60(16) 12_654 .
O4 Nd1 O1 Cd1 79.89(14) 7_564 .
O4 Nd1 O1 Cd1 -16.1(2) 2_665 .
O4 Nd1 O1 Cd1 173.93(11) 12_654 .
O5 Nd1 O1 Cd1 75.41(16) . .
O1 Nd1 O1 Cd1 -66.07(19) 11_556 .
O1 Nd1 O1 Cd1 -143.10(13) 8_645 .
C5 Nd1 O1 Cd1 107.60(18) 7_564 .
C5 Nd1 O1 Cd1 -7.85(17) 2_665 .
O1 C1 O2 Cd1 -17.6(11) . 8_645
C2 C1 O2 Cd1 165.5(4) . 8_645
O4 C5 O3 Nd1 -13.9(5) . 2_664
C4 C5 O3 Nd1 165.5(4) . 2_664
O4 C5 O3 Cd1 -125.3(5) . 2_664
C4 C5 O3 Cd1 54.2(8) . 2_664
Nd1 C5 O3 Cd1 -111.3(5) 2_664 2_664
O3 C5 O4 Cd1 -171.8(4) . 19_656
C4 C5 O4 Cd1 8.7(6) . 19_656
Nd1 C5 O4 Cd1 174.3(3) 2_664 19_656
O3 C5 O4 Nd1 13.9(5) . 2_664
C4 C5 O4 Nd1 -165.5(4) . 2_664
